data_1552898
loop_
_publ_author_name
'Asgari, Mehrdad'
'Jawahery, Sudi'
'Bloch, Eric D.'
'Hudson, Matthew R.'
'Flacau, Roxana'
'Vlaisavljevich, Bess'
'Long, Jeffrey R.'
'Brown, Craig M.'
'Queen, Wendy L.'

_publ_section_title
;
 An experimental and computational study of CO<sub>2</sub> adsorption in
 the sodalite-type M-BTT (M = Cr, Mn, Fe, Cu) metal-organic frameworks
 featuring open metal sites.
;
_journal_issue 20
_journal_name_full 'Chemical science'
_journal_page_first 4579
_journal_page_last 4588
_journal_paper_doi 10.1039/c8sc00971f
_journal_volume 9
_journal_year 2018
_chemical_formula_sum 'C26.59 H15.77 Cl Fe4.36 N32 O2.59'
_chemical_formula_weight 1103.75
_space_group_IT_number 221
_space_group_name_Hall '-P 4 2 3'
_space_group_name_H-M_alt 'P m -3 m'
_symmetry_cell_setting cubic
_symmetry_space_group_name_Hall '-P 4 2 3'
_symmetry_space_group_name_H-M 'P m -3 m'
_audit_creation_date 2016-05-24T18:46
_audit_creation_method 'from EXP file using GSAS2CIF'
_audit_update_record
;
2017-10-25 deposited with the CCDC.
2018-04-23 downloaded from the CCDC.
;
_cell_angle_alpha 90.0
_cell_angle_beta 90.0
_cell_angle_gamma 90.0
_cell_formula_units_Z 3
_cell_length_a 18.8957(4)
_cell_length_b 18.8957
_cell_length_c 18.8957
_cell_measurement_reflns_used 660
_cell_measurement_temperature 10
_cell_measurement_theta_max 160
_cell_measurement_theta_min 10
_cell_volume 6746.66(14)
_computing_structure_refinement GSAS
_diffrn_ambient_temperature 10
_diffrn_measurement_device_type BT1
_diffrn_radiation_probe neutron
_diffrn_radiation_wavelength 2.0775
_exptl_absorpt_correction_T_max 1.00000
_exptl_absorpt_correction_T_min 1.00000
_exptl_absorpt_process_details
;   GSAS Absorption/surface roughness correction: function number 0
 No correction is applied.
;
_pd_block_id 2016-05-24T18:46|FINAL|wendy|bt1
_pd_calc_method 'Rietveld Refinement'
_pd_instr_location ' ?'
_pd_meas_2theta_range_inc 0.05
_pd_meas_2theta_range_max 166.25
_pd_meas_2theta_range_min 1.5
_pd_meas_number_of_points 3296
_pd_phase_name 'from Z:/queen/Desktop/FeBTT/Bare_final/BARE.EXP'
_pd_proc_2theta_range_inc 0.05
_pd_proc_2theta_range_max 166.4219
_pd_proc_2theta_range_min 1.6719
_pd_proc_info_datetime 2016-05-24T18:46:58
_pd_proc_info_excluded_regions ' ?'
_pd_proc_ls_background_function
;   GSAS Background function number 1 with 14 terms.
 Shifted Chebyshev function of 1st kind
      1:    1458.99     2:   -340.297     3:    313.063     4:   -13.2036    
      5:    154.310     6:   -20.5586     7:    84.6450     8:   -7.41900    
      9:    55.1880    10:   -7.60255    11:    16.3253    12:   -13.3603    
     13:    6.92335    14:   -1.86831    
;
_pd_proc_ls_peak_cutoff 0.00100
_pd_proc_ls_profile_function
;
 CW Profile function number 3 with  19 terms
 Pseudovoigt profile coefficients as parameterized in
 P. Thompson, D.E. Cox & J.B. Hastings (1987). J. Appl. Cryst.,20,79-83.
 Asymmetry correction of L.W. Finger, D.E. Cox & A. P. Jephcoat (1994).
 J. Appl. Cryst.,27,892-900.
 #1(GU)   =  532.564 #2(GV)   = -249.786 #3(GW)   =  126.763
 #4(GP)   =    0.000 #5(LX)   =    0.000 #6(LY)   =   17.120
 #7(S/L)  =   0.0427 #8(H/L)  =   0.0352
 #9(trns) =     0.00 #10(shft)=   0.0000
 #11(stec)=     0.00 #12(ptec)=     0.00 #13(sfec)=     0.00
 #14(L11) =    0.000 #15(L22) =    0.000 #16(L33) =    0.000
 #17(L12) =    0.000 #18(L13) =    0.000 #19(L23) =    0.000
 Peak tails are ignored  where the intensity is below 0.0010 times the peak
   Aniso. broadening axis   0.0   0.0   1.0
;
_pd_proc_ls_prof_R_factor 0.0236
_pd_proc_ls_prof_wR_expected 0.0253
_pd_proc_ls_prof_wR_factor 0.0272
_pd_proc_number_of_points 3296
_pd_spec_mounting ' ?'
_refine_ls_goodness_of_fit_all 1.08
_refine_ls_matrix_type full
_refine_ls_number_parameters 46
_refine_ls_number_restraints 7
_refine_ls_R_Fsqd_factor 0.05216
_refine_ls_shift/su_max 0.06
_refine_ls_shift/su_mean 0.02
_reflns_d_resolution_high 1.056
_reflns_d_resolution_low 18.896
_reflns_limit_h_max 18
_reflns_limit_h_min 1
_reflns_limit_k_max 12
_reflns_limit_k_min 0
_reflns_limit_l_max 10
_reflns_limit_l_min 0
_reflns_number_total 660
_cod_data_source_file c8sc00971f3.cif
_cod_data_source_block FINAL_publ
_cod_depositor_comments
;
The following automatic conversions were performed:

'_geom_bond_publ_flag' value 'N' changed to 'n' according to
/home/data/users/saulius/crontab/automatic-downloads/current/RSC/lib/dictionaries/cif_core.dic
dictionary named 'cif_core.dic' version 2.4.2 from 2011-04-26 (80
times).

'_geom_angle_publ_flag' value 'N' changed to 'n' according to
/home/data/users/saulius/crontab/automatic-downloads/current/RSC/lib/dictionaries/cif_core.dic
dictionary named 'cif_core.dic' version 2.4.2 from 2011-04-26 (40
times).

Automatic conversion script
Id: cif_fix_values 5376 2017-05-30 11:51:03Z andrius 
;
_cod_original_cell_volume 6746.6(5)
_cod_database_code 1552898
_gsas_exptl_extinct_corr_t_min 1.00000
_gsas_exptl_extinct_corr_t_max 1.00000

loop_
_symmetry_equiv_pos_site_id
_symmetry_equiv_pos_as_xyz
1 +x,+y,+z
2 +z,+x,+y
3 +y,+z,+x
4 +x,+y,-z
5 -z,+x,+y
6 +y,-z,+x
7 -z,+x,-y
8 -y,-z,+x
9 +y,-z,-x
10 -x,+y,-z
11 -z,-x,+y
12 +x,-y,-z
13 +y,+x,+z
14 +z,+y,+x
15 +x,+z,+y
16 +y,+x,-z
17 -z,+y,+x
18 +x,-z,+y
19 -z,+y,-x
20 -x,-z,+y
21 +x,-z,-y
22 -y,+x,-z
23 -z,-y,+x
24 +y,-x,-z
-1 -x,-y,-z
-2 -z,-x,-y
-3 -y,-z,-x
-4 -x,-y,+z
-5 +z,-x,-y
-6 -y,+z,-x
-7 +z,-x,+y
-8 +y,+z,-x
-9 -y,+z,+x
-10 +x,-y,+z
-11 +z,+x,-y
-12 -x,+y,+z
-13 -y,-x,-z
-14 -z,-y,-x
-15 -x,-z,-y
-16 -y,-x,+z
-17 +z,-y,-x
-18 -x,+z,-y
-19 +z,-y,+x
-20 +x,+z,-y
-21 -x,+z,+y
-22 +y,-x,+z
-23 +z,+y,-x
-24 -y,+x,+z

loop_
_atom_site_type_symbol
_atom_site_label
_atom_site_fract_x
_atom_site_fract_y
_atom_site_fract_z
_atom_site_occupancy
_atom_site_thermal_displace_type
_atom_site_U_iso_or_equiv
_atom_site_symmetry_multiplicity
Fe Fe1 0.1343(4) 0.5 0.0 1.0 Uiso 0.006(2) 12
C C1 0.15118(34) 0.3361(5) -0.15118(34) 1.0 Uiso 0.0186(12) 24
C C2 0.18069(31) 0.2710(4) -0.18069(31) 1.0 Uiso 0.0186(12) 24
C C3 0.24190(27) 0.24190(27) -0.1466(4) 1.0 Uiso 0.0186(12) 24
Cl Cl1 0.0 0.5 0.0 1.0 Uiso 0.007(3) 3
N N1 0.13030(22) 0.42082(22) -0.08157(22) 1.0 Uiso 0.0161(7) 48
N N2 0.17575(24) 0.36819(23) -0.09153(22) 1.0 Uiso 0.0161(7) 48
H H1 0.2629(5) 0.2629(5) -0.1069(6) 1.0 Uiso 0.028(5) 24
Fe Fe2 0.264(5) 0.0 0.0 0.179(20) Uiso 0.10(5) 6
O Os 0.2512(12) 0.5 0.0 0.647(19) Uiso 0.035(6) 12
C Cs 0.3034(12) 0.5 0.0550(10) 0.324(9) Uiso 0.035(6) 24
H Hsa 0.2797(19) 0.5 0.0995(9) 0.324(9) Uiso 0.11(2) 24
H Hsb 0.3301(15) 0.4578(8) 0.0530(16) 0.324(9) Uiso 0.11(2) 48

loop_
_atom_type_symbol
_atom_type_number_in_cell
_atom_type_scat_length_neutron
_atom_type_scat_source
Fe 13.076 0.9450 International_Tables_Vol_C
C 79.766 0.6646 International_Tables_Vol_C
Cl 3.0 0.9577 International_Tables_Vol_C
N 96.0 0.9360 International_Tables_Vol_C
H 47.297 -0.3739 International_Tables_Vol_C
O 7.766 0.5803 International_Tables_Vol_C

loop_
_geom_angle_atom_site_label_1
_geom_angle_atom_site_label_2
_geom_angle_atom_site_label_3
_geom_angle
_geom_angle_site_symmetry_1
_geom_angle_site_symmetry_3
_geom_angle_publ_flag
Cl1 Fe1 N1 87.97(26) 1_555 1_555 n
Cl1 Fe1 N1 87.97(26) 1_555 4_555 n
Cl1 Fe1 N1 87.97(26) 1_555 12_565 n
Cl1 Fe1 N1 87.97(26) 1_555 -10_565 n
N1 Fe1 N1 91.63(23) 1_555 4_555 n
N1 Fe1 N1 175.9(5) 1_555 12_565 n
N1 Fe1 N1 88.22(23) 1_555 -10_565 n
N1 Fe1 N1 88.22(23) 4_555 12_565 n
N1 Fe1 N1 175.9(5) 4_555 -10_565 n
N1 Fe1 N1 91.63(23) 12_565 -10_565 n
C2 C1 N2 124.1(4) 1_555 1_555 n
C2 C1 N2 124.1(4) 1_555 19_555 n
N2 C1 N2 111.5(8) 1_555 19_555 n
C1 C2 C3 117.4(4) 1_555 1_555 n
C1 C2 C3 117.4(4) 1_555 7_555 n
C3 C2 C3 125.3(7) 1_555 7_555 n
C2 C3 C2 114.7(7) 1_555 9_555 n
C2 C3 H1 122.6(4) 1_555 1_555 n
C2 C3 H1 122.6(4) 9_555 1_555 n
Fe1 Cl1 Fe1 180.0 1_555 10_555 n
Fe1 Cl1 Fe1 90.0 1_555 14_555 n
Fe1 Cl1 Fe1 90.0 1_555 19_555 n
Fe1 Cl1 Fe1 90.0 10_555 14_555 n
Fe1 Cl1 Fe1 90.0 10_555 19_555 n
Fe1 Cl1 Fe1 180.0 14_555 19_555 n
Fe1 N1 N1 122.15(23) 1_555 19_555 n
Fe1 N1 N2 126.9(4) 1_555 1_555 n
N1 N1 N2 110.93(28) 19_555 1_555 n
C1 N2 N1 103.3(5) 1_555 1_555 n
Cs Os Cs 93.0(22) 1_555 4_555 n
Os Cs Hsa 108.6(10) 1_555 1_555 n
Os Cs Hsb 109.9(10) 1_555 1_555 n
Os Cs Hsb 109.9(10) 1_555 -10_565 n
Hsa Cs Hsb 106.6(10) 1_555 1_555 n
Hsa Cs Hsb 106.6(10) 1_555 -10_565 n
Hsb Cs Hsb 115.1(27) 1_555 -10_565 n
Cs Hsa Hsb 36.5(6) 1_555 1_555 n
Cs Hsa Hsb 36.5(6) 1_555 -10_565 n
Hsb Hsa Hsb 63.2(15) 1_555 -10_565 n
Cs Hsb Hsa 36.9(6) 1_555 1_555 n

loop_
_geom_bond_atom_site_label_1
_geom_bond_atom_site_label_2
_geom_bond_distance
_geom_bond_site_symmetry_2
_geom_bond_publ_flag
Fe1 Fe1 3.590(12) 14_555 n
Fe1 Fe1 3.590(12) 19_555 n
Fe1 Cl1 2.539(8) 1_555 n
Fe1 N1 2.149(4) 1_555 n
Fe1 N1 2.149(4) 4_555 n
Fe1 N1 2.149(4) 12_565 n
Fe1 N1 3.049(5) 17_555 n
Fe1 N1 3.049(5) 19_555 n
Fe1 N1 3.049(5) 23_565 n
Fe1 N1 2.149(4) -10_565 n
Fe1 N1 3.049(5) -14_565 n
Fe1 N2 3.132(4) 1_555 n
Fe1 N2 3.132(4) 4_555 n
Fe1 N2 3.132(4) 12_565 n
Fe1 N2 3.132(4) -10_565 n
Fe1 Os 2.208(22) 1_555 n
Fe1 Cs 3.358(21) 1_555 n
Fe1 Cs 3.358(21) 4_555 n
Fe1 Hsa 3.329(29) 1_555 n
Fe1 Hsa 3.329(29) 4_555 n
C1 C2 1.461(12) 1_555 n
C1 N1 2.109(8) 1_555 n
C1 N1 2.109(8) 19_555 n
C1 N2 1.362(6) 1_555 n
C1 N2 1.362(6) 19_555 n
C2 C1 1.461(12) 1_555 n
C2 C3 1.433(5) 1_555 n
C2 C3 1.433(5) 7_555 n
C3 C2 1.433(5) 1_555 n
C3 C2 1.433(5) 9_555 n
C3 H1 0.937(10) 1_555 n
Cl1 Fe1 2.539(8) 1_555 n
Cl1 Fe1 2.539(8) 10_555 n
Cl1 Fe1 2.539(8) 14_555 n
Cl1 Fe1 2.539(8) 19_555 n
Cl1 N1 3.267(4) 1_555 n
Cl1 N1 3.267(4) 4_555 n
Cl1 N1 3.267(4) 10_555 n
Cl1 N1 3.267(4) 12_565 n
Cl1 N1 3.267(4) 14_555 n
Cl1 N1 3.267(4) 17_555 n
Cl1 N1 3.267(4) 19_555 n
Cl1 N1 3.267(4) 23_565 n
Cl1 N1 3.267(4) -1_565 n
Cl1 N1 3.267(4) -4_565 n
Cl1 N1 3.267(4) -10_565 n
Cl1 N1 3.267(4) -12_555 n
Cl1 N1 3.267(4) -14_565 n
Cl1 N1 3.267(4) -17_565 n
Cl1 N1 3.267(4) -19_565 n
Cl1 N1 3.267(4) -23_555 n
Cl1 Fe2 4.45(10) 2_555 n
Cl1 Fe2 4.45(10) 11_565 n
N1 Fe1 2.149(4) 1_555 n
N1 Fe1 3.049(5) 19_555 n
N1 C1 2.109(8) 1_555 n
N1 Cl1 3.267(4) 1_555 n
N1 N1 1.302(9) 19_555 n
N1 N2 1.327(6) 1_555 n
N2 Fe1 3.132(4) 1_555 n
N2 C1 1.362(6) 1_555 n
N2 N1 1.327(6) 1_555 n
H1 C3 0.937(10) 1_555 n
Fe2 Cl1 4.45(10) 3_555 n
Os Fe1 2.208(22) 1_555 n
Os Cs 1.431(10) 1_555 n
Os Cs 1.431(10) 4_555 n
Cs Fe1 3.358(21) 1_555 n
Cs Os 1.431(10) 1_555 n
Cs Cs 2.08(4) 4_555 n
Cs Hsa 0.952(11) 1_555 n
Cs Hsb 0.945(11) 1_555 n
Cs Hsb 0.945(11) -10_565 n
Hsa Fe1 3.329(29) 1_555 n
Hsa Cs 0.952(11) 1_555 n
Hsa Hsb 1.521(16) 1_555 n
Hsa Hsb 1.521(16) -10_565 n
Hsb Cs 0.945(11) 1_555 n
Hsb Hsa 1.521(16) 1_555 n
Hsb Hsb 1.594(30) -10_565 n

loop_
_gsas_i100_meas
100.00
53.62
94.90
0.50
0.00
0.22
10.35
14.34
6.54
0.00
16.45
2.95
0.40
0.42
12.78
7.33
1.37
3.42
4.82
7.93
0.13
0.24
0.99
0.18
0.75
0.12
0.63
1.73
2.70
4.15
1.09
1.44
0.82
10.87
1.21
0.01
3.53
0.13
2.47
0.61
0.02
0.00
0.57
0.69
0.14
0.37
1.25
1.38
1.31
0.50
0.07
1.55
0.64
0.03
1.94
0.71
0.05
0.07
3.67
1.77
1.34
0.89
3.27
0.34
0.64
0.05
1.15
0.05
0.26
2.24
0.04
0.05
1.72
1.27
0.99
2.05
0.38
0.40
0.36
0.22
1.30
0.49
0.36
2.46
0.11
0.17
0.25
0.71
0.32
0.02
0.05
0.07
0.06
3.09
0.27
3.00
1.40
0.64
1.51
0.00
0.17
1.08
0.00
0.67
1.54
1.41
0.24
2.02
0.34
0.09
0.18
0.05
0.00
0.89
0.57
0.23
0.15
0.15
2.09
1.01
0.30
0.47
0.02
0.07
3.97
0.50
0.05
0.67
0.15
0.90
0.07
0.40
3.33
0.00
0.07
0.72
0.03
0.28
0.10
0.28
0.65
0.00
1.16
0.25
0.02
0.59
0.03
0.04
0.90
0.01
0.84
0.68
0.57
0.08
0.19
0.71
0.29
0.60
0.08
0.02
0.64
0.00
0.05
0.36
0.04
0.91
0.00
0.69
0.78
0.24
0.02
0.08
0.11
0.10
0.03
0.05
0.62
0.00
4.63
0.24
0.21
0.65
0.16
0.19
0.89
0.40
0.04
0.44
0.63
0.03
0.03
0.16
0.01
0.04
0.34
0.16
0.42
0.10
0.70
0.08
0.00
0.38
1.05
0.11
0.28
0.12
0.01
0.00
0.21
0.00
0.61
0.08
0.01
0.10
1.41
3.29
0.02
0.10
0.00
0.01
0.02
0.09
1.15
1.57
2.16
0.31
0.10
0.14
0.21
0.02
0.00
0.44
0.86
1.80
0.47
0.25
0.22
0.00
0.15
0.12
0.00
0.01
0.26
0.01
0.12
0.22
0.37
0.80
0.39
0.09
1.79
1.51
0.00
1.37
0.96
0.00
0.01
0.00
1.67
0.64
0.00
0.08
0.06
0.15
0.12
2.06
0.00
0.06
0.23
3.32
0.08
0.01
0.61
0.46
0.01
0.03
0.00
0.11
0.00
1.05
0.17
0.83
0.49
0.08
0.00
1.52
2.17
0.38
0.34
0.78
0.77
0.22
0.08
0.26
0.02
0.09
0.33
0.70
0.02
0.07
0.33
0.24
0.09
1.00
0.84
0.94
0.08
0.04
0.95
0.15
0.05
0.77
0.00
0.01
0.00
0.41
1.47
0.09
0.01
0.02
0.28
0.08
0.48
0.46
0.05
0.02
0.84
0.18
0.47
1.62
3.05
0.60
0.01
0.63
0.95
0.00
0.00
0.36
0.41
0.05
0.27
0.68
0.38
0.05
0.43
0.01
0.15
0.16
0.42
0.47
0.00
0.15
0.24
0.38
0.05
0.64
1.74
0.03
1.49
0.00
0.00
1.00
0.81
0.27
0.01
0.01
0.18
0.15
0.41
0.47
2.92
0.81
0.32
0.81
0.36
0.00
0.00
0.09
0.88
0.47
0.23
0.00
1.02
0.01
0.06
0.00
0.26
0.05
0.16
0.22
0.96
0.37
1.11
0.04
0.19
2.16
0.07
1.66
0.26
0.44
0.34
0.60
0.00
0.14
0.06
0.00
0.06
0.25
0.03
1.56
0.01
0.00
0.05
0.73
0.10
0.77
0.02
0.64
0.55
0.53
0.41
0.01
1.34
0.13
0.01
0.01
0.05
0.02
0.01
0.50
0.00
0.87
0.03
0.06
0.00
0.22
0.04
0.89
0.59
0.05
0.57
0.03
0.04
0.04
0.16
0.50
0.02
0.13
0.05
0.82
0.13
0.39
2.22
0.66
0.02
1.38
0.54
0.20
1.13
1.13
0.02
0.20
0.10
0.54
0.00
0.01
0.73
0.14
0.10
0.43
1.32
0.18
0.41
1.47
0.01
0.22
0.07
0.03
0.05
0.02
0.19
0.09
0.84
0.55
0.37
0.64
0.30
0.22
0.03
0.25
0.21
0.31
0.33
0.16
0.10
0.28
0.38
1.45
0.05
0.77
0.07
0.05
0.37
0.01
0.47
0.94
0.00
0.37
0.27
0.29
0.01
0.02
0.72
0.04
0.06
0.01
1.27
0.01
0.01
0.08
0.05
1.66
0.37
0.12
0.04
0.11
1.34
0.74
0.21
0.02
1.58
1.84
0.71
0.77
0.12
0.30
0.11
0.71
0.29
0.03
0.01
0.03
0.22
3.01
0.07
0.01
0.50
0.04
0.22
0.01
0.09
0.03
0.10
0.05
0.38
0.61
0.37
0.08
0.46
0.22
1.94
0.25
0.02
0.46
0.11
0.21
0.52
0.20
1.05
0.01
0.00
0.02
0.11
0.11
0.27
0.05
1.48
0.01
0.00
0.81
1.46
0.01
0.12
3.42
0.05
0.14
0.09
0.12
0.40
0.63
0.87
0.90
0.33
0.38
0.00
0.00
5.10
0.00
0.16
1.64
0.01
0.03
0.17
0.11
0.37
0.01
1.19
0.60
1.31
1.32
0.17
0.74
1.02
0.02
0.53
0.02
0.01
0.21
0.00
2.79
0.86
0.36
0.28
0.48
0.00
0.58
0.04
0.00
2.63
0.00
0.37
0.44
0.05
0.01
0.00
0.07
1.96
5.69
0.12
0.40
1.06
0.38
1.60
2.19
1.11
1.26
2.60
0.38
0.01
0.52
0.00
0.05
0.20
0.01
3.60
2.26
0.09
0.02
0.39
0.04
